data_7240013
loop_
_publ_author_name
'Yong-Sheng, Shi'
'Liu, Dong'
'Fu, Lianshe'
'Li, Yuehua'
'Dong, Gui-Ying'

_publ_section_title
;
 Five water-stable luminescent CdII-based metal-organic frameworks as
 sensors for highly sensitive and selective detection of acetylacetone,
 Fe3+ and Cr2O72- ions
;
_journal_name_full CrystEngComm
_journal_paper_doi 10.1039/D0CE00140F
_journal_year 2020
_chemical_formula_moiety 'C45 H30 Cd2 Cl4 N6 O8'
_chemical_formula_sum 'C45 H37.5 Cd2 Cl4 N6 O11.75'
_chemical_formula_weight 1216.94
_space_group_crystal_system monoclinic
_space_group_IT_number 14
_space_group_name_Hall '-P 2yn'
_space_group_name_H-M_alt 'P 1 21/n 1'
_atom_sites_solution_hydrogens geom
_atom_sites_solution_primary iterative
_audit_creation_date 2019-12-23
_audit_creation_method
;
Olex2 1.2-beta
(compiled 2018.05.29 svn.r3508 for OlexSys, GUI svn.r5506)
;
_audit_update_record
;
2020-01-12 deposited with the CCDC.	2020-03-02 downloaded from the CCDC.
;
_cell_angle_alpha 90
_cell_angle_beta 91.811(2)
_cell_angle_gamma 90
_cell_formula_units_Z 4
_cell_length_a 18.4777(4)
_cell_length_b 9.4892(2)
_cell_length_c 26.8332(4)
_cell_measurement_reflns_used 6123
_cell_measurement_temperature 293(2)
_cell_measurement_theta_max 21.33
_cell_measurement_theta_min 2.15
_cell_volume 4702.55(16)
_computing_molecular_graphics 'Olex2 (Dolomanov et al., 2009)'
_computing_publication_material 'Olex2 (Dolomanov et al., 2009)'
_computing_structure_refinement 'olex2.refine (Bourhis et al., 2015)'
_computing_structure_solution 'olex2.solve (Bourhis et al., 2015)'
_diffrn_ambient_temperature 293(2)
_diffrn_measured_fraction_theta_full 0.994
_diffrn_measured_fraction_theta_max 0.956
_diffrn_measurement_device_type 'Bruker SMART CCD area-detector'
_diffrn_radiation_type MoK\a
_diffrn_radiation_wavelength 0.71073
_diffrn_reflns_av_R_equivalents 0.0376
_diffrn_reflns_av_unetI/netI 0.0388
_diffrn_reflns_Laue_measured_fraction_full 0.994
_diffrn_reflns_Laue_measured_fraction_max 0.956
_diffrn_reflns_limit_h_max 25
_diffrn_reflns_limit_h_min -25
_diffrn_reflns_limit_k_max 13
_diffrn_reflns_limit_k_min -12
_diffrn_reflns_limit_l_max 35
_diffrn_reflns_limit_l_min -36
_diffrn_reflns_number 70559
_diffrn_reflns_point_group_measured_fraction_full 0.994
_diffrn_reflns_point_group_measured_fraction_max 0.956
_diffrn_reflns_theta_full 25.242
_diffrn_reflns_theta_max 30.576
_diffrn_reflns_theta_min 2.205
_exptl_absorpt_coefficient_mu 1.196
_exptl_crystal_colour colourless
_exptl_crystal_colour_primary colourless
_exptl_crystal_density_diffrn 1.719
_exptl_crystal_description block
_exptl_crystal_F_000 2370
_refine_diff_density_max 1.169
_refine_diff_density_min -0.964
_refine_diff_density_rms 0.082
_refine_ls_extinction_method none
_refine_ls_goodness_of_fit_ref 0.989
_refine_ls_hydrogen_treatment constr
_refine_ls_matrix_type full
_refine_ls_number_parameters 623
_refine_ls_number_reflns 13816
_refine_ls_number_restraints 82
_refine_ls_restrained_S_all 1.001
_refine_ls_R_factor_all 0.0593
_refine_ls_R_factor_gt 0.0363
_refine_ls_shift/su_max 0.003
_refine_ls_shift/su_mean 0.000
_refine_ls_structure_factor_coef Fsqd
_refine_ls_weighting_details 'w=1/[\s^2^(Fo^2^)+(0.0400P)^2^+2.4822P] where P=(Fo^2^+2Fc^2^)/3'
_refine_ls_weighting_scheme calc
_refine_ls_wR_factor_gt 0.0796
_refine_ls_wR_factor_ref 0.0875
_reflns_Friedel_coverage 0.000
_reflns_number_gt 10061
_reflns_number_total 13816
_reflns_threshold_expression 'I > 2\s(I)'
_cod_data_source_file d0ce00140f2.cif
_cod_data_source_block 3
_cod_original_cell_volume 4702.54(16)
_cod_original_formula_sum 'C45 H37.50 Cd2 Cl4 N6 O11.75'
_cod_database_code 7240013
_shelx_shelxl_version_number 2018/3
_shelx_space_group_comment
;
The symmetry employed for this shelxl refinement is uniquely defined
by the following loop, which should always be used as a source of
symmetry information in preference to the above space-group names.
They are only intended as comments.
;
_olex2_refinement_description
;
1. Fixed Uiso
 At 1.2 times of:
  All C(H) groups, All C(H,H) groups
2. Restrained distances
 O5-O6 \\sim O5B-O6B \\sim O7-O8 \\sim O7B-O8B
 with sigma of 0.01
 C42-O6 \\sim C42-O6B
 with sigma of 0.01
 C42-O5 \\sim C42-O5B
 with sigma of 0.01
 C6-O8 \\sim C6-O8B
 with sigma of 0.01
 C6-O7 \\sim C6-O7B
 with sigma of 0.01
3. Uiso/Uaniso restraints and constraints
O7 \\sim O8 \\sim O5B \\sim O6B \\sim O7B \\sim O8B: within 3.8A with sigma of
0.02 and sigma for terminal atoms of 0.04
O5 \\sim O6 \\sim O7 \\sim O8 \\sim O5B \\sim O6B: within 3.8A with sigma of
0.02 and sigma for terminal atoms of 0.04
4. Others
 Sof(O5B)=Sof(O6B)=Sof(O7B)=Sof(O8B)=1-FVAR(1)
 Sof(O5)=Sof(O6)=Sof(O7)=Sof(O8)=FVAR(1)
5.a Secondary CH2 refined with riding coordinates:
 C18(H18A,H18B), C26(H26A,H26B), C27(H27A,H27B), C28(H28A,H28B), C36(H36A,H36B)
5.b Aromatic/amide H refined with riding coordinates:
 C4(H4), C8(H8), C12(H12), C13(H13), C14(H14), C16(H16), C17(H17), C22(H22),
 C23(H23), C24(H24), C25(H25), C32(H32), C33(H33), C34(H34), C35(H35), C38(H38),
  C39(H39), C40(H40), C41(H41), C45(H45)
;
_platon_squeeze_void_probe_radius 1.20
_olex2_submission_special_instructions 'No special instructions were received'

loop_
_space_group_symop_operation_xyz
'x, y, z'
'-x+1/2, y+1/2, -z+1/2'
'-x, -y, -z'
'x-1/2, -y-1/2, z-1/2'

loop_
_atom_site_label
_atom_site_type_symbol
_atom_site_fract_x
_atom_site_fract_y
_atom_site_fract_z
_atom_site_U_iso_or_equiv
_atom_site_adp_type
_atom_site_occupancy
_atom_site_site_symmetry_order
_atom_site_calc_flag
_atom_site_refinement_flags_posn
_atom_site_refinement_flags_adp
_atom_site_refinement_flags_occupancy
_atom_site_disorder_assembly
_atom_site_disorder_group
Cd1 Cd 0.10431(2) 0.93873(2) 0.51591(2) 0.03041(5) Uani 1 1 d . . . . .
Cd2 Cd 0.48178(2) 0.33039(2) 0.32506(2) 0.03233(5) Uani 1 1 d . . . . .
Cl1 Cl 0.06923(5) 0.22701(9) 0.65179(3) 0.0592(2) Uani 1 1 d . . . . .
Cl2 Cl 0.03935(6) 0.86887(9) 0.69518(3) 0.0662(2) Uani 1 1 d . . . . .
Cl3 Cl 0.10910(5) 1.40795(9) 0.42065(4) 0.0683(3) Uani 1 1 d . . . . .
Cl4 Cl 0.35172(5) 0.00255(12) 0.44181(3) 0.0681(2) Uani 1 1 d . . . . .
O1 O 0.05878(13) 0.8560(3) 0.58761(8) 0.0607(6) Uani 1 1 d . . . . .
O2 O 0.12989(12) 0.6934(2) 0.55839(8) 0.0548(6) Uani 1 1 d . . . . .
O3 O 0.11087(12) 1.1738(2) 0.49154(11) 0.0649(7) Uani 1 1 d . . . . .
O4 O 0.00848(11) 1.12528(19) 0.52655(7) 0.0400(4) Uani 1 1 d . . . . .
N1 N 0.14983(12) 0.8528(2) 0.44211(8) 0.0354(5) Uani 1 1 d . . . . .
N2 N 0.36902(12) 0.4239(2) 0.31396(8) 0.0350(5) Uani 1 1 d . . . . .
N3 N 0.27031(11) 0.5572(2) 0.30783(8) 0.0347(5) Uani 1 1 d . . . . .
N4 N 0.55452(12) 0.5170(2) 0.33447(9) 0.0386(5) Uani 1 1 d . . . . .
N5 N 0.59057(13) 0.7368(2) 0.34872(10) 0.0452(6) Uani 1 1 d . . . . .
N6 N 0.77937(14) 1.0121(3) 0.44644(10) 0.0484(6) Uani 1 1 d . . . . .
C1 C 0.08871(16) 0.7393(3) 0.59066(11) 0.0452(7) Uani 1 1 d . . . . .
C2 C 0.07192(15) 0.6453(3) 0.63449(10) 0.0389(6) Uani 1 1 d . . . . .
C3 C 0.04653(16) 0.6916(3) 0.67986(11) 0.0403(6) Uani 1 1 d . . . . .
C4 C 0.02702(16) 0.5958(3) 0.71622(11) 0.0430(7) Uani 1 1 d . . . . .
H4 H 0.009986 0.629024 0.746277 0.052 Uiso 1 1 calc R . . . .
C5 C 0.03241(15) 0.4519(3) 0.70863(10) 0.0383(6) Uani 1 1 d . . . . .
C6 C 0.0099(2) 0.3525(3) 0.74895(11) 0.0486(8) Uani 1 1 d D . . . .
C7 C 0.05989(15) 0.4054(3) 0.66405(10) 0.0392(6) Uani 1 1 d . . . . .
C8 C 0.08027(15) 0.5013(3) 0.62797(10) 0.0411(6) Uani 1 1 d . . . . .
H8 H 0.099998 0.468118 0.598748 0.049 Uiso 1 1 calc R . . . .
C9 C 0.05056(15) 1.2094(3) 0.50642(10) 0.0373(6) Uani 1 1 d . . . . .
C10 C 0.02638(13) 1.3608(2) 0.50183(9) 0.0300(5) Uani 1 1 d . . . . .
C11 C 0.05002(14) 1.4553(3) 0.46651(10) 0.0346(6) Uani 1 1 d . . . . .
C12 C -0.02390(15) 1.4083(3) 0.53478(10) 0.0364(6) Uani 1 1 d . . . . .
H12 H -0.040794 1.346432 0.558663 0.044 Uiso 1 1 calc R . . . .
C13 C 0.11630(15) 0.8824(3) 0.39793(10) 0.0373(6) Uani 1 1 d . . . . .
H13 H 0.077185 0.944136 0.397405 0.045 Uiso 1 1 calc R . . . .
C14 C 0.13761(14) 0.8250(3) 0.35361(10) 0.0359(6) Uani 1 1 d . . . . .
H14 H 0.112792 0.847276 0.323959 0.043 Uiso 1 1 calc R . . . .
C15 C 0.19629(13) 0.7338(3) 0.35339(9) 0.0320(5) Uani 1 1 d . . . . .
C16 C 0.22980(14) 0.7011(3) 0.39881(10) 0.0374(6) Uani 1 1 d . . . . .
H16 H 0.268506 0.638486 0.400506 0.045 Uiso 1 1 calc R . . . .
C17 C 0.20488(14) 0.7629(3) 0.44143(10) 0.0372(6) Uani 1 1 d . . . . .
H17 H 0.228078 0.740314 0.471641 0.045 Uiso 1 1 calc R . . . .
C18 C 0.22187(15) 0.6789(3) 0.30379(10) 0.0411(6) Uani 1 1 d . . . . .
H18A H 0.179856 0.653185 0.283187 0.049 Uiso 1 1 calc R . . . .
H18B H 0.246710 0.754407 0.286951 0.049 Uiso 1 1 calc R . . . .
C19 C 0.34407(14) 0.5533(3) 0.30711(9) 0.0339(5) Uani 1 1 d . . . . .
C20 C 0.24666(15) 0.4200(3) 0.31491(9) 0.0377(6) Uani 1 1 d . . . . .
C21 C 0.30872(15) 0.3376(3) 0.31917(9) 0.0360(6) Uani 1 1 d . . . . .
C22 C 0.30393(17) 0.1939(3) 0.32738(11) 0.0468(7) Uani 1 1 d . . . . .
H22 H 0.345055 0.137748 0.330606 0.056 Uiso 1 1 calc R . . . .
C23 C 0.2356(2) 0.1381(4) 0.33054(13) 0.0598(9) Uani 1 1 d . . . . .
H23 H 0.230794 0.041831 0.335991 0.072 Uiso 1 1 calc R . . . .
C24 C 0.17321(19) 0.2205(4) 0.32588(13) 0.0604(9) Uani 1 1 d . . . . .
H24 H 0.128103 0.178181 0.328490 0.072 Uiso 1 1 calc R . . . .
C25 C 0.17722(17) 0.3630(4) 0.31750(11) 0.0518(8) Uani 1 1 d . . . . .
H25 H 0.135927 0.418502 0.313761 0.062 Uiso 1 1 calc R . . . .
C26 C 0.38985(15) 0.6793(3) 0.29866(11) 0.0418(6) Uani 1 1 d . . . . .
H26A H 0.362912 0.744423 0.277288 0.050 Uiso 1 1 calc R . . . .
H26B H 0.432375 0.650145 0.281042 0.050 Uiso 1 1 calc R . . . .
C27 C 0.41441(16) 0.7567(3) 0.34596(12) 0.0481(7) Uani 1 1 d . . . . .
H27A H 0.372280 0.779374 0.365085 0.058 Uiso 1 1 calc R . . . .
H27B H 0.437197 0.844688 0.336819 0.058 Uiso 1 1 calc R . . . .
C28 C 0.46762(16) 0.6714(3) 0.37876(11) 0.0454(7) Uani 1 1 d . . . . .
H28A H 0.478055 0.723322 0.409282 0.055 Uiso 1 1 calc R . . . .
H28B H 0.444860 0.583237 0.387753 0.055 Uiso 1 1 calc R . . . .
C29 C 0.53716(15) 0.6399(3) 0.35418(10) 0.0370(6) Uani 1 1 d . . . . .
C30 C 0.64674(16) 0.6706(3) 0.32482(12) 0.0465(7) Uani 1 1 d . . . . .
C31 C 0.62442(15) 0.5332(3) 0.31633(11) 0.0438(7) Uani 1 1 d . . . . .
C32 C 0.66973(18) 0.4370(4) 0.29455(14) 0.0618(9) Uani 1 1 d . . . . .
H32 H 0.655435 0.344245 0.288905 0.074 Uiso 1 1 calc R . . . .
C33 C 0.7377(2) 0.4849(5) 0.28141(16) 0.0792(12) Uani 1 1 d . . . . .
H33 H 0.769817 0.422573 0.267003 0.095 Uiso 1 1 calc R . . . .
C34 C 0.7585(2) 0.6231(5) 0.28935(16) 0.0739(11) Uani 1 1 d . . . . .
H34 H 0.803884 0.651959 0.279403 0.089 Uiso 1 1 calc R . . . .
C35 C 0.71450(18) 0.7184(4) 0.31128(14) 0.0641(10) Uani 1 1 d . . . . .
H35 H 0.729081 0.811014 0.316918 0.077 Uiso 1 1 calc R . . . .
C36 C 0.58862(18) 0.8853(3) 0.36264(15) 0.0597(9) Uani 1 1 d . . . . .
H36A H 0.545693 0.902990 0.381573 0.072 Uiso 1 1 calc R . . . .
H36B H 0.585325 0.942384 0.332658 0.072 Uiso 1 1 calc R . . . .
C37 C 0.65474(16) 0.9288(3) 0.39332(13) 0.0499(8) Uani 1 1 d . . . . .
C38 C 0.68525(19) 0.8452(3) 0.42980(14) 0.0601(9) Uani 1 1 d . . . . .
H38 H 0.664359 0.759139 0.437551 0.072 Uiso 1 1 calc R . . . .
C39 C 0.74725(19) 0.8899(4) 0.45498(13) 0.0565(9) Uani 1 1 d . . . . .
H39 H 0.767693 0.831027 0.479304 0.068 Uiso 1 1 calc R . . . .
C40 C 0.68602(19) 1.0577(4) 0.38501(15) 0.0652(10) Uani 1 1 d . . . . .
H40 H 0.666100 1.119111 0.361295 0.078 Uiso 1 1 calc R . . . .
C41 C 0.74762(19) 1.0944(4) 0.41255(15) 0.0682(11) Uani 1 1 d . . . . .
H41 H 0.767980 1.182420 0.406910 0.082 Uiso 1 1 calc R . . . .
C42 C 0.4826(2) 0.1901(4) 0.41497(13) 0.0571(9) Uani 1 1 d D . . . .
C43 C 0.48975(18) 0.0940(3) 0.45973(11) 0.0460(7) Uani 1 1 d . . . . .
C44 C 0.43559(17) 0.0014(3) 0.47320(11) 0.0463(7) Uani 1 1 d . . . . .
C45 C 0.44554(19) -0.0910(3) 0.51261(11) 0.0513(8) Uani 1 1 d . . . . .
H45 H 0.408332 -0.151974 0.520721 0.062 Uiso 1 1 calc R . . . .
O5 O 0.4706(3) 0.1383(4) 0.37496(14) 0.0761(14) Uani 0.736(7) 1 d D U P A 1
O6 O 0.4944(5) 0.3157(4) 0.42100(18) 0.122(2) Uani 0.736(7) 1 d D U P A 1
O7 O 0.05984(19) 0.3167(6) 0.78043(17) 0.0689(14) Uani 0.736(7) 1 d D U P A 1
O8 O -0.0502(2) 0.3067(7) 0.75155(19) 0.0898(19) Uani 0.736(7) 1 d D U P A 1
O5B O 0.5213(9) 0.1719(15) 0.3797(5) 0.098(4) Uani 0.264(7) 1 d D U P A 2
O6B O 0.4376(8) 0.2866(15) 0.4134(6) 0.104(4) Uani 0.264(7) 1 d D U P A 2
O7B O 0.0395(7) 0.2449(10) 0.7599(5) 0.069(3) Uani 0.264(7) 1 d D U P A 2
O8B O -0.0525(5) 0.3801(13) 0.7626(6) 0.073(4) Uani 0.264(7) 1 d D U P A 2

loop_
_atom_site_aniso_label
_atom_site_aniso_U_11
_atom_site_aniso_U_22
_atom_site_aniso_U_33
_atom_site_aniso_U_23
_atom_site_aniso_U_13
_atom_site_aniso_U_12
Cd1 0.03666(10) 0.02322(9) 0.03153(9) 0.00330(7) 0.00369(7) 0.00096(7)
Cd2 0.04033(11) 0.02511(9) 0.03166(10) -0.00377(7) 0.00278(7) -0.00027(8)
Cl1 0.0811(6) 0.0369(4) 0.0600(5) 0.0002(3) 0.0100(4) -0.0084(4)
Cl2 0.1008(7) 0.0349(4) 0.0639(5) 0.0063(4) 0.0159(5) -0.0055(4)
Cl3 0.0798(6) 0.0460(5) 0.0818(6) -0.0009(4) 0.0464(5) 0.0082(4)
Cl4 0.0646(6) 0.0841(7) 0.0552(5) 0.0073(5) -0.0057(4) -0.0095(5)
O1 0.0721(16) 0.0576(15) 0.0522(13) 0.0305(11) 0.0018(11) -0.0021(12)
O2 0.0662(15) 0.0598(14) 0.0388(11) 0.0072(10) 0.0056(10) -0.0257(12)
O3 0.0468(13) 0.0386(13) 0.110(2) 0.0112(12) 0.0110(13) 0.0179(10)
O4 0.0565(12) 0.0197(9) 0.0436(11) 0.0008(8) -0.0053(9) -0.0009(8)
N1 0.0403(12) 0.0318(12) 0.0343(11) 0.0010(9) 0.0044(9) 0.0014(10)
N2 0.0365(12) 0.0307(12) 0.0380(12) -0.0038(9) 0.0047(9) -0.0024(9)
N3 0.0325(11) 0.0388(12) 0.0330(11) -0.0052(9) 0.0023(8) 0.0008(10)
N4 0.0401(13) 0.0301(12) 0.0454(13) -0.0044(10) -0.0021(10) -0.0061(10)
N5 0.0422(13) 0.0294(12) 0.0634(16) -0.0058(11) -0.0081(11) -0.0065(10)
N6 0.0503(15) 0.0381(14) 0.0559(15) 0.0050(12) -0.0147(12) -0.0150(12)
C1 0.0472(17) 0.0501(19) 0.0376(15) 0.0166(13) -0.0085(12) -0.0227(14)
C2 0.0394(15) 0.0427(16) 0.0341(14) 0.0114(11) -0.0042(11) -0.0117(12)
C3 0.0431(15) 0.0344(15) 0.0430(15) 0.0090(12) -0.0017(11) -0.0060(12)
C4 0.0506(17) 0.0416(16) 0.0373(15) 0.0083(12) 0.0071(12) -0.0030(13)
C5 0.0409(15) 0.0371(15) 0.0371(14) 0.0101(11) 0.0024(11) -0.0059(12)
C6 0.070(2) 0.0410(18) 0.0356(15) 0.0068(12) 0.0105(14) -0.0114(16)
C7 0.0433(15) 0.0355(15) 0.0387(14) 0.0081(11) -0.0005(11) -0.0068(12)
C8 0.0469(16) 0.0447(16) 0.0318(14) 0.0044(12) 0.0028(11) -0.0114(13)
C9 0.0442(16) 0.0249(13) 0.0423(15) -0.0041(11) -0.0095(12) 0.0045(12)
C10 0.0302(13) 0.0204(12) 0.0392(13) -0.0023(9) -0.0041(10) -0.0002(9)
C11 0.0341(13) 0.0261(13) 0.0442(15) -0.0065(11) 0.0091(11) -0.0019(10)
C12 0.0437(15) 0.0214(12) 0.0443(15) 0.0034(10) 0.0076(11) -0.0051(11)
C13 0.0370(14) 0.0338(14) 0.0414(15) 0.0050(11) 0.0054(11) 0.0067(11)
C14 0.0354(14) 0.0392(15) 0.0330(13) 0.0053(11) 0.0002(10) -0.0001(11)
C15 0.0312(13) 0.0328(13) 0.0322(13) 0.0000(10) 0.0034(10) -0.0023(10)
C16 0.0321(14) 0.0423(16) 0.0377(14) -0.0008(11) -0.0004(10) 0.0073(12)
C17 0.0363(14) 0.0420(16) 0.0331(13) 0.0017(11) -0.0030(10) 0.0026(12)
C18 0.0388(15) 0.0500(17) 0.0344(14) -0.0019(12) -0.0005(11) 0.0092(13)
C19 0.0366(14) 0.0368(14) 0.0283(12) -0.0040(10) 0.0020(10) -0.0002(11)
C20 0.0415(15) 0.0460(17) 0.0256(12) -0.0063(11) 0.0034(10) -0.0054(12)
C21 0.0404(15) 0.0366(14) 0.0312(13) -0.0056(10) 0.0051(10) -0.0076(12)
C22 0.0513(18) 0.0383(17) 0.0508(17) -0.0012(13) 0.0027(13) -0.0062(14)
C23 0.070(2) 0.049(2) 0.061(2) 0.0000(16) 0.0064(17) -0.0245(18)
C24 0.050(2) 0.072(2) 0.059(2) -0.0050(18) 0.0070(15) -0.0259(18)
C25 0.0380(16) 0.070(2) 0.0471(17) -0.0070(16) 0.0022(13) -0.0084(15)
C26 0.0376(15) 0.0368(15) 0.0512(17) 0.0074(12) 0.0027(12) -0.0005(12)
C27 0.0378(16) 0.0319(15) 0.075(2) -0.0148(14) 0.0053(14) -0.0033(12)
C28 0.0520(18) 0.0421(17) 0.0422(16) -0.0154(13) 0.0018(13) -0.0064(14)
C29 0.0382(14) 0.0316(14) 0.0408(14) -0.0030(11) -0.0079(11) -0.0029(11)
C30 0.0398(16) 0.0420(17) 0.0572(18) 0.0015(14) -0.0060(13) -0.0083(13)
C31 0.0377(15) 0.0449(17) 0.0484(17) -0.0037(13) -0.0034(12) -0.0018(13)
C32 0.050(2) 0.054(2) 0.082(3) -0.0152(18) 0.0061(17) 0.0001(17)
C33 0.048(2) 0.089(3) 0.101(3) -0.024(3) 0.013(2) 0.006(2)
C34 0.044(2) 0.084(3) 0.094(3) -0.003(2) 0.0077(19) -0.011(2)
C35 0.0463(19) 0.062(2) 0.084(3) 0.002(2) 0.0004(17) -0.0146(18)
C36 0.054(2) 0.0315(16) 0.092(3) -0.0116(16) -0.0262(18) -0.0043(14)
C37 0.0433(17) 0.0334(16) 0.072(2) -0.0092(14) -0.0151(15) -0.0059(13)
C38 0.064(2) 0.0404(18) 0.075(2) 0.0082(16) -0.0161(18) -0.0198(16)
C39 0.062(2) 0.0473(19) 0.060(2) 0.0117(16) -0.0156(16) -0.0125(16)
C40 0.061(2) 0.0399(18) 0.092(3) 0.0142(17) -0.0348(19) -0.0134(16)
C41 0.062(2) 0.0424(19) 0.098(3) 0.0202(19) -0.032(2) -0.0215(17)
C42 0.071(2) 0.053(2) 0.048(2) 0.0175(16) 0.0055(16) -0.0029(18)
C43 0.0595(19) 0.0425(17) 0.0361(15) 0.0058(12) 0.0029(13) -0.0018(14)
C44 0.0544(19) 0.0451(17) 0.0393(15) 0.0005(13) -0.0010(13) -0.0020(15)
C45 0.064(2) 0.0455(18) 0.0446(17) 0.0068(13) 0.0051(14) -0.0144(15)
O5 0.118(4) 0.070(3) 0.041(2) 0.0174(17) 0.002(2) 0.009(3)
O6 0.218(7) 0.061(3) 0.086(3) 0.032(2) -0.026(4) -0.043(3)
O7 0.062(2) 0.074(3) 0.072(3) 0.046(2) 0.0131(18) 0.012(2)
O8 0.087(3) 0.122(4) 0.059(3) 0.045(3) -0.021(2) -0.076(3)
O5B 0.160(10) 0.070(7) 0.066(6) 0.033(5) 0.027(7) 0.039(8)
O6B 0.113(8) 0.092(8) 0.108(8) 0.069(6) 0.028(7) 0.031(7)
O7B 0.101(7) 0.041(6) 0.066(6) 0.027(5) 0.027(5) 0.011(5)
O8B 0.057(6) 0.077(7) 0.085(8) 0.048(6) 0.011(5) -0.034(5)

loop_
_atom_type_symbol
_atom_type_description
_atom_type_scat_dispersion_real
_atom_type_scat_dispersion_imag
_atom_type_scat_source
C C 0.0033 0.0016 'International Tables Vol C Tables 4.2.6.8 and 6.1.1.4'
H H 0.0000 0.0000 'International Tables Vol C Tables 4.2.6.8 and 6.1.1.4'
Cd Cd -0.8075 1.2024 'International Tables Vol C Tables 4.2.6.8 and 6.1.1.4'
Cl Cl 0.1484 0.1585 'International Tables Vol C Tables 4.2.6.8 and 6.1.1.4'
N N 0.0061 0.0033 'International Tables Vol C Tables 4.2.6.8 and 6.1.1.4'
O O 0.0106 0.0060 'International Tables Vol C Tables 4.2.6.8 and 6.1.1.4'

loop_
_geom_angle_atom_site_label_1
_geom_angle_atom_site_label_2
_geom_angle_atom_site_label_3
_geom_angle
_geom_angle_site_symmetry_1
_geom_angle_site_symmetry_3
_geom_angle_publ_flag
O1 Cd1 O2 52.49(8) . . ?
O1 Cd1 O3 126.49(9) . . ?
O1 Cd1 O4 82.31(8) . . ?
O1 Cd1 O4 88.60(8) . 3_576 ?
O1 Cd1 N1 139.18(9) . . ?
O1 Cd1 N6 93.54(9) . 3_676 ?
O1 Cd1 C9 104.97(9) . . ?
O2 Cd1 C9 157.31(8) . . ?
O3 Cd1 O2 163.73(8) . . ?
O3 Cd1 O4 53.38(7) . . ?
O3 Cd1 O4 99.20(8) . 3_576 ?
O3 Cd1 N6 82.96(9) . 3_676 ?
O3 Cd1 C9 26.54(8) . . ?
O4 Cd1 O2 133.53(7) . . ?
O4 Cd1 O2 97.02(6) 3_576 . ?
O4 Cd1 O4 68.47(7) 3_576 . ?
O4 Cd1 C9 26.84(7) . . ?
O4 Cd1 C9 83.59(7) 3_576 . ?
N1 Cd1 O2 89.64(7) . . ?
N1 Cd1 O3 94.20(8) . . ?
N1 Cd1 O4 80.81(7) . 3_576 ?
N1 Cd1 O4 128.04(7) . . ?
N1 Cd1 N6 94.81(9) . 3_676 ?
N1 Cd1 C9 112.74(8) . . ?
N6 Cd1 O2 80.96(8) 3_676 . ?
N6 Cd1 O4 116.05(8) 3_676 . ?
N6 Cd1 O4 175.22(8) 3_676 3_576 ?
N6 Cd1 C9 99.97(9) 3_676 . ?
N2 Cd2 C6 110.09(9) . 4_665 ?
N2 Cd2 O5 106.83(16) . . ?
N2 Cd2 O6 101.8(2) . . ?
N2 Cd2 O7 137.37(11) . 4_665 ?
N2 Cd2 O8 84.49(10) . 4_665 ?
N2 Cd2 O6B 82.4(3) . . ?
N2 Cd2 O8B 90.7(3) . 4_665 ?
N4 Cd2 N2 104.55(8) . . ?
N4 Cd2 C6 117.30(10) . 4_665 ?
N4 Cd2 O5 129.38(13) . . ?
N4 Cd2 O6 83.96(13) . . ?
N4 Cd2 O7 98.68(12) . 4_665 ?
N4 Cd2 O8 130.47(18) . 4_665 ?
N4 Cd2 O5B 106.2(6) . . ?
N4 Cd2 O6B 103.4(5) . . ?
N4 Cd2 O8B 142.5(2) . 4_665 ?
O5 Cd2 C6 87.36(12) . 4_665 ?
O5 Cd2 O6 51.45(12) . . ?
O5 Cd2 O7 83.87(17) . 4_665 ?
O5 Cd2 O8 91.41(19) . 4_665 ?
O5 Cd2 O8B 75.3(4) . 4_665 ?
O6 Cd2 C6 134.04(15) . 4_665 ?
O6 Cd2 O8B 126.7(4) . 4_665 ?
O7 Cd2 C6 27.71(11) 4_665 4_665 ?
O7 Cd2 O6 115.9(2) 4_665 . ?
O7 Cd2 O8 53.56(11) 4_665 4_665 ?
O7 Cd2 O8B 51.4(2) 4_665 4_665 ?
O8 Cd2 C6 25.85(10) 4_665 4_665 ?
O8 Cd2 O6 142.7(2) 4_665 . ?
O8 Cd2 O8B 16.2(3) 4_665 4_665 ?
O5B Cd2 N2 129.4(3) . . ?
O5B Cd2 O6B 52.0(2) . . ?
O5B Cd2 O8B 88.5(5) . 4_665 ?
O6B Cd2 O8B 112.5(6) . 4_665 ?
O7B Cd2 N2 119.2(4) 4_665 . ?
O7B Cd2 N4 92.41(19) 4_665 . ?
O7B Cd2 O5B 98.5(5) 4_665 . ?
O7B Cd2 O6B 149.3(4) 4_665 . ?
O7B Cd2 O8B 50.8(2) 4_665 4_665 ?
C1 O1 Cd1 100.9(2) . . ?
C1 O2 Cd1 83.48(18) . . ?
C9 O3 Cd1 96.61(18) . . ?
Cd1 O4 Cd1 111.53(7) 3_576 . ?
C9 O4 Cd1 119.69(17) . 3_576 ?
C9 O4 Cd1 87.17(16) . . ?
C13 N1 Cd1 120.46(17) . . ?
C17 N1 Cd1 122.35(17) . . ?
C17 N1 C13 116.9(2) . . ?
C19 N2 Cd2 133.92(18) . . ?
C19 N2 C21 106.4(2) . . ?
C21 N2 Cd2 119.34(17) . . ?
C19 N3 C18 129.0(2) . . ?
C19 N3 C20 107.2(2) . . ?
C20 N3 C18 123.8(2) . . ?
C29 N4 Cd2 126.25(19) . . ?
C29 N4 C31 106.2(2) . . ?
C31 N4 Cd2 127.24(18) . . ?
C29 N5 C30 107.4(2) . . ?
C29 N5 C36 127.0(3) . . ?
C30 N5 C36 125.5(3) . . ?
C39 N6 Cd1 119.9(2) . 3_676 ?
C39 N6 C41 116.4(3) . . ?
C41 N6 Cd1 123.2(2) . 3_676 ?
O1 C1 C2 118.4(3) . . ?
O2 C1 O1 123.1(3) . . ?
O2 C1 C2 118.5(3) . . ?
C3 C2 C1 125.2(3) . . ?
C8 C2 C1 117.1(3) . . ?
C8 C2 C3 117.6(2) . . ?
C2 C3 Cl2 122.9(2) . . ?
C2 C3 C4 120.7(3) . . ?
C4 C3 Cl2 116.3(2) . . ?
C3 C4 H4 119.3 . . ?
C5 C4 C3 121.4(3) . . ?
C5 C4 H4 119.3 . . ?
C4 C5 C6 119.3(3) . . ?
C7 C5 C4 118.1(2) . . ?
C7 C5 C6 122.6(3) . . ?
C5 C6 Cd2 174.8(2) . 4_566 ?
O7 C6 Cd2 59.3(2) . 4_566 ?
O7 C6 C5 115.6(3) . . ?
O8 C6 Cd2 61.9(3) . 4_566 ?
O8 C6 C5 123.2(4) . . ?
O8 C6 O7 121.1(4) . . ?
O7B C6 C5 125.4(6) . . ?
O8B C6 C5 111.0(6) . . ?
O8B C6 O7B 122.0(7) . . ?
C5 C7 Cl1 121.0(2) . . ?
C5 C7 C8 120.5(3) . . ?
C8 C7 Cl1 118.4(2) . . ?
C2 C8 C7 121.6(3) . . ?
C2 C8 H8 119.2 . . ?
C7 C8 H8 119.2 . . ?
O3 C9 Cd1 56.85(15) . . ?
O3 C9 O4 122.8(3) . . ?
O3 C9 C10 119.9(3) . . ?
O4 C9 Cd1 65.99(14) . . ?
O4 C9 C10 117.2(2) . . ?
C10 C9 Cd1 176.11(19) . . ?
C11 C10 C9 125.0(2) . . ?
C11 C10 C12 117.4(2) . . ?
C12 C10 C9 117.6(2) . . ?
C10 C11 Cl3 122.54(19) . . ?
C12 C11 Cl3 117.0(2) 3_586 . ?
C12 C11 C10 120.4(2) 3_586 . ?
C10 C12 H12 118.9 . . ?
C11 C12 C10 122.2(2) 3_586 . ?
C11 C12 H12 118.9 3_586 . ?
N1 C13 H13 118.6 . . ?
N1 C13 C14 122.7(2) . . ?
C14 C13 H13 118.6 . . ?
C13 C14 H14 120.2 . . ?
C13 C14 C15 119.7(2) . . ?
C15 C14 H14 120.2 . . ?
C14 C15 C18 118.9(2) . . ?
C16 C15 C14 117.6(2) . . ?
C16 C15 C18 123.5(2) . . ?
C15 C16 H16 120.5 . . ?
C15 C16 C17 118.9(2) . . ?
C17 C16 H16 120.5 . . ?
N1 C17 C16 124.1(2) . . ?
N1 C17 H17 117.9 . . ?
C16 C17 H17 117.9 . . ?
N3 C18 C15 114.4(2) . . ?
N3 C18 H18A 108.7 . . ?
N3 C18 H18B 108.7 . . ?
C15 C18 H18A 108.7 . . ?
C15 C18 H18B 108.7 . . ?
H18A C18 H18B 107.6 . . ?
N2 C19 N3 111.5(2) . . ?
N2 C19 C26 124.8(2) . . ?
N3 C19 C26 123.7(2) . . ?
N3 C20 C21 106.0(2) . . ?
N3 C20 C25 131.6(3) . . ?
C25 C20 C21 122.4(3) . . ?
N2 C21 C20 108.8(2) . . ?
N2 C21 C22 130.5(3) . . ?
C22 C21 C20 120.7(3) . . ?
C21 C22 H22 121.5 . . ?
C23 C22 C21 116.9(3) . . ?
C23 C22 H22 121.5 . . ?
C22 C23 H23 118.8 . . ?
C22 C23 C24 122.4(3) . . ?
C24 C23 H23 118.8 . . ?
C23 C24 H24 119.4 . . ?
C25 C24 C23 121.2(3) . . ?
C25 C24 H24 119.4 . . ?
C20 C25 H25 121.8 . . ?
C24 C25 C20 116.4(3) . . ?
C24 C25 H25 121.8 . . ?
C19 C26 H26A 108.6 . . ?
C19 C26 H26B 108.6 . . ?
C19 C26 C27 114.6(2) . . ?
H26A C26 H26B 107.6 . . ?
C27 C26 H26A 108.6 . . ?
C27 C26 H26B 108.6 . . ?
C26 C27 H27A 109.0 . . ?
C26 C27 H27B 109.0 . . ?
C26 C27 C28 113.1(2) . . ?
H27A C27 H27B 107.8 . . ?
C28 C27 H27A 109.0 . . ?
C28 C27 H27B 109.0 . . ?
C27 C28 H28A 108.9 . . ?
C27 C28 H28B 108.9 . . ?
H28A C28 H28B 107.7 . . ?
C29 C28 C27 113.4(3) . . ?
C29 C28 H28A 108.9 . . ?
C29 C28 H28B 108.9 . . ?
N4 C29 N5 111.5(3) . . ?
N4 C29 C28 125.1(2) . . ?
N5 C29 C28 123.4(2) . . ?
N5 C30 C35 131.7(3) . . ?
C31 C30 N5 106.2(3) . . ?
C31 C30 C35 122.0(3) . . ?
N4 C31 C32 130.7(3) . . ?
C30 C31 N4 108.6(3) . . ?
C30 C31 C32 120.7(3) . . ?
C31 C32 H32 121.4 . . ?
C31 C32 C33 117.1(3) . . ?
C33 C32 H32 121.4 . . ?
C32 C33 H33 119.4 . . ?
C34 C33 C32 121.3(4) . . ?
C34 C33 H33 119.4 . . ?
C33 C34 H34 119.0 . . ?
C33 C34 C35 122.1(4) . . ?
C35 C34 H34 119.0 . . ?
C30 C35 H35 121.6 . . ?
C34 C35 C30 116.8(4) . . ?
C34 C35 H35 121.6 . . ?
N5 C36 H36A 109.2 . . ?
N5 C36 H36B 109.2 . . ?
N5 C36 C37 112.2(3) . . ?
H36A C36 H36B 107.9 . . ?
C37 C36 H36A 109.2 . . ?
C37 C36 H36B 109.2 . . ?
C38 C37 C36 122.7(3) . . ?
C38 C37 C40 117.8(3) . . ?
C40 C37 C36 119.5(3) . . ?
C37 C38 H38 120.3 . . ?
C37 C38 C39 119.4(3) . . ?
C39 C38 H38 120.3 . . ?
N6 C39 C38 123.6(3) . . ?
N6 C39 H39 118.2 . . ?
C38 C39 H39 118.2 . . ?
C37 C40 H40 120.6 . . ?
C37 C40 C41 118.8(3) . . ?
C41 C40 H40 120.6 . . ?
N6 C41 C40 124.0(3) . . ?
N6 C41 H41 118.0 . . ?
C40 C41 H41 118.0 . . ?
O5 C42 C43 118.4(4) . . ?
O5 C42 O6 123.2(4) . . ?
O6 C42 C43 118.2(4) . . ?
O5B C42 C43 119.6(6) . . ?
O5B C42 O6B 119.3(7) . . ?
O6B C42 C43 121.0(6) . . ?
C44 C43 C42 122.9(3) . . ?
C44 C43 C45 117.6(3) . 3_656 ?
C45 C43 C42 119.4(3) 3_656 . ?
C43 C44 Cl4 120.5(2) . . ?
C45 C44 Cl4 118.0(2) . . ?
C45 C44 C43 121.4(3) . . ?
C43 C45 H45 119.5 3_656 . ?
C44 C45 C43 121.0(3) . 3_656 ?
C44 C45 H45 119.5 . . ?
C42 O5 Cd2 100.5(3) . . ?
C42 O6 Cd2 84.9(3) . . ?
C6 O7 Cd2 93.0(2) . 4_566 ?
C6 O8 Cd2 92.3(3) . 4_566 ?
C42 O5B Cd2 103.3(6) . . ?
C42 O6B Cd2 85.3(5) . . ?
C6 O7B Cd2 104.1(6) . 4_566 ?
C6 O8B Cd2 79.9(5) . 4_566 ?

loop_
_geom_bond_atom_site_label_1
_geom_bond_atom_site_label_2
_geom_bond_distance
_geom_bond_site_symmetry_2
_geom_bond_publ_flag
Cd1 O1 2.265(2) . ?
Cd1 O2 2.629(2) . ?
Cd1 O3 2.328(2) . ?
Cd1 O4 2.5263(19) . ?
Cd1 O4 2.4207(19) 3_576 ?
Cd1 N1 2.324(2) . ?
Cd1 N6 2.392(2) 3_676 ?
Cd1 C9 2.762(3) . ?
Cd2 N2 2.275(2) . ?
Cd2 N4 2.233(2) . ?
Cd2 C6 2.742(3) 4_665 ?
Cd2 O5 2.275(4) . ?
Cd2 O6 2.581(5) . ?
Cd2 O7 2.361(4) 4_665 ?
Cd2 O8 2.420(5) 4_665 ?
Cd2 O5B 2.208(11) . ?
Cd2 O6B 2.566(11) . ?
Cd2 O7B 2.197(10) 4_665 ?
Cd2 O8B 2.671(12) 4_665 ?
Cl1 C7 1.734(3) . ?
Cl2 C3 1.738(3) . ?
Cl3 C11 1.730(3) . ?
Cl4 C44 1.740(3) . ?
O1 C1 1.240(4) . ?
O2 C1 1.249(4) . ?
O3 C9 1.243(3) . ?
O4 C9 1.249(3) . ?
N1 C13 1.350(3) . ?
N1 C17 1.328(3) . ?
N2 C19 1.323(3) . ?
N2 C21 1.393(3) . ?
N3 C18 1.463(3) . ?
N3 C19 1.364(3) . ?
N3 C20 1.388(3) . ?
N4 C29 1.325(3) . ?
N4 C31 1.403(4) . ?
N5 C29 1.360(3) . ?
N5 C30 1.388(4) . ?
N5 C36 1.459(4) . ?
N6 C39 1.326(4) . ?
N6 C41 1.322(4) . ?
C1 C2 1.516(4) . ?
C2 C3 1.390(4) . ?
C2 C8 1.387(4) . ?
C3 C4 1.389(4) . ?
C4 H4 0.9300 . ?
C4 C5 1.385(4) . ?
C5 C6 1.504(4) . ?
C5 C7 1.386(4) . ?
C6 O7 1.277(5) . ?
C6 O8 1.197(4) . ?
C6 O7B 1.191(7) . ?
C6 O8B 1.248(7) . ?
C7 C8 1.389(4) . ?
C8 H8 0.9300 . ?
C9 C10 1.508(3) . ?
C10 C11 1.386(3) . ?
C10 C12 1.378(3) . ?
C11 C12 1.382(3) 3_586 ?
C12 H12 0.9300 . ?
C13 H13 0.9300 . ?
C13 C14 1.377(4) . ?
C14 H14 0.9300 . ?
C14 C15 1.388(4) . ?
C15 C16 1.385(4) . ?
C15 C18 1.518(3) . ?
C16 H16 0.9300 . ?
C16 C17 1.378(4) . ?
C17 H17 0.9300 . ?
C18 H18A 0.9700 . ?
C18 H18B 0.9700 . ?
C19 C26 1.486(4) . ?
C20 C21 1.390(4) . ?
C20 C25 1.396(4) . ?
C21 C22 1.385(4) . ?
C22 H22 0.9300 . ?
C22 C23 1.374(4) . ?
C23 H23 0.9300 . ?
C23 C24 1.396(5) . ?
C24 H24 0.9300 . ?
C24 C25 1.373(5) . ?
C25 H25 0.9300 . ?
C26 H26A 0.9700 . ?
C26 H26B 0.9700 . ?
C26 C27 1.523(4) . ?
C27 H27A 0.9700 . ?
C27 H27B 0.9700 . ?
C27 C28 1.530(4) . ?
C28 H28A 0.9700 . ?
C28 H28B 0.9700 . ?
C28 C29 1.493(4) . ?
C30 C31 1.385(4) . ?
C30 C35 1.391(4) . ?
C31 C32 1.381(4) . ?
C32 H32 0.9300 . ?
C32 C33 1.392(5) . ?
C33 H33 0.9300 . ?
C33 C34 1.381(6) . ?
C34 H34 0.9300 . ?
C34 C35 1.362(5) . ?
C35 H35 0.9300 . ?
C36 H36A 0.9700 . ?
C36 H36B 0.9700 . ?
C36 C37 1.509(4) . ?
C37 C38 1.367(4) . ?
C37 C40 1.374(4) . ?
C38 H38 0.9300 . ?
C38 C39 1.378(4) . ?
C39 H39 0.9300 . ?
C40 H40 0.9300 . ?
C40 C41 1.382(4) . ?
C41 H41 0.9300 . ?
C42 C43 1.510(4) . ?
C42 O5 1.195(5) . ?
C42 O6 1.222(5) . ?
C42 O5B 1.217(8) . ?
C42 O6B 1.236(8) . ?
C43 C44 1.388(4) . ?
C43 C45 1.388(4) 3_656 ?
C44 C45 1.381(4) . ?
C45 H45 0.9300 . ?

loop_
_platon_squeeze_void_nr
_platon_squeeze_void_average_x
_platon_squeeze_void_average_y
_platon_squeeze_void_average_z
_platon_squeeze_void_volume
_platon_squeeze_void_count_electrons
_platon_squeeze_void_content
1 0.000 0.000 0.000 261 74 ' '
2 0.802 0.200 0.313 9 1 ' '
3 0.500 0.500 0.500 260 74 ' '
4 0.302 0.299 0.813 9 1 ' '
5 0.698 0.700 0.186 9 1 ' '
6 0.198 0.799 0.686 9 0 ' '
